data_2220665
loop_
_publ_author_name
'Khaledi, Hamid'
'Mohd Ali, Hapipah'
'Ng, Seik Weng'

_publ_section_title <i>N</i>'-[(5-Chloro-1<i>H</i>-indol-3-yl)methylene]-3,4,5-trihydroxybenzohydrazide
_journal_coeditor_code XU2471
_journal_issue 1
_journal_name_full 'Acta Crystallographica Section E'
_journal_page_first o169
_journal_paper_doi 10.1107/S160053680804258X
_journal_volume 65
_journal_year 2009
_chemical_formula_iupac 'C16 H12 Cl N3 O4'
_chemical_formula_moiety 'C16 H12 Cl N3 O4'
_chemical_formula_sum 'C16 H12 Cl N3 O4'
_chemical_formula_weight 345.74
_chemical_name_common
;
5-Chloro-1<i>H</i>-indole-3-carbaldehyde 3,4,5-trihydroxyphenylhydrazone
;
_chemical_name_systematic
;
<i>N</i>'-[(5-Chloro-1<i>H</i>-indol-3-yl)methylene]-3,4,5-\
trihydroxybenzohydrazide
;
_space_group_IT_number 14
_symmetry_cell_setting monoclinic
_symmetry_space_group_name_Hall '-P 2yn'
_symmetry_space_group_name_H-M 'P 1 21/n 1'
_atom_sites_solution_hydrogens geom
_atom_sites_solution_primary direct
_atom_sites_solution_secondary difmap
_audit_creation_method SHELXL-97
_cell_angle_alpha 90.00
_cell_angle_beta 98.2320(10)
_cell_angle_gamma 90.00
_cell_formula_units_Z 4
_cell_length_a 9.6481(2)
_cell_length_b 15.1408(3)
_cell_length_c 10.2206(2)
_cell_measurement_reflns_used 4113
_cell_measurement_temperature 100(2)
_cell_measurement_theta_max 28.2
_cell_measurement_theta_min 2.4
_cell_volume 1477.64(5)
_computing_cell_refinement 'SAINT (Bruker, 2007)'
_computing_data_collection 'APEX2 (Bruker, 2007)'
_computing_data_reduction 'SAINT (Bruker, 2007)'
_computing_molecular_graphics 'X-SEED (Barbour, 2001)'
_computing_publication_material 'publCIF (Westrip, 2009)'
_computing_structure_refinement 'SHELXL97 (Sheldrick, 2008)'
_computing_structure_solution 'SHELXS97 (Sheldrick, 2008)'
_diffrn_ambient_temperature 100(2)
_diffrn_measured_fraction_theta_full 0.999
_diffrn_measured_fraction_theta_max 0.999
_diffrn_measurement_device_type 'Bruker SMART APEX'
_diffrn_measurement_method \w
_diffrn_radiation_monochromator graphite
_diffrn_radiation_source 'fine-focus sealed tube'
_diffrn_radiation_type MoK\a
_diffrn_radiation_wavelength 0.71073
_diffrn_reflns_av_R_equivalents 0.0245
_diffrn_reflns_av_sigmaI/netI 0.0268
_diffrn_reflns_limit_h_max 12
_diffrn_reflns_limit_h_min -11
_diffrn_reflns_limit_k_max 19
_diffrn_reflns_limit_k_min -19
_diffrn_reflns_limit_l_max 13
_diffrn_reflns_limit_l_min -13
_diffrn_reflns_number 10185
_diffrn_reflns_theta_full 27.50
_diffrn_reflns_theta_max 27.50
_diffrn_reflns_theta_min 2.42
_diffrn_standards_decay_% 0
_diffrn_standards_interval_count 0
_diffrn_standards_interval_time 0
_diffrn_standards_number 0
_exptl_absorpt_coefficient_mu 0.286
_exptl_absorpt_correction_T_max 0.9664
_exptl_absorpt_correction_T_min 0.9139
_exptl_absorpt_correction_type multi-scan
_exptl_absorpt_process_details '(SADABS; Sheldrick, 1996)'
_exptl_crystal_colour Orange
_exptl_crystal_density_diffrn 1.554
_exptl_crystal_density_method 'not measured'
_exptl_crystal_description Prism
_exptl_crystal_F_000 712
_exptl_crystal_size_max 0.32
_exptl_crystal_size_mid 0.22
_exptl_crystal_size_min 0.12
_refine_diff_density_max 0.338
_refine_diff_density_min -0.329
_refine_ls_extinction_method none
_refine_ls_goodness_of_fit_ref 1.057
_refine_ls_hydrogen_treatment constr
_refine_ls_matrix_type full
_refine_ls_number_parameters 220
_refine_ls_number_reflns 3389
_refine_ls_number_restraints 0
_refine_ls_restrained_S_all 1.057
_refine_ls_R_factor_all 0.0408
_refine_ls_R_factor_gt 0.0341
_refine_ls_shift/su_max 0.001
_refine_ls_shift/su_mean 0.001
_refine_ls_structure_factor_coef Fsqd
_refine_ls_weighting_details 'calc w=1/[\s^2^(Fo^2^)+(0.0452P)^2^+0.6635P] where P=(Fo^2^+2Fc^2^)/3'
_refine_ls_weighting_scheme calc
_refine_ls_wR_factor_gt 0.0885
_refine_ls_wR_factor_ref 0.0926
_reflns_number_gt 2907
_reflns_number_total 3389
_reflns_threshold_expression I>2\s(I)
_cod_data_source_file xu2471.cif
_cod_data_source_block I
_cod_depositor_comments
;
The following automatic conversions were performed:
'_symmetry_cell_setting' value 'Monoclinic' changed to 'monoclinic'
according to '/home/saulius/struct/CIF-dictionaries/cif_core.dic'
dictionary named 'cif_core.dic' version 2.4.1 from
2010-06-29.

'_exptl_absorpt_correction_type' value 'Multi-scan' changed
to 'multi-scan' according to
'/home/saulius/struct/CIF-dictionaries/cif_core.dic' dictionary named
'cif_core.dic' version 2.4.1 from 2010-06-29.

Automatic conversion script
Id: cif_fix_enum 1527 2010-12-29 10:47:43Z saulius 

The following automatic conversions were performed:

'_symmetry_cell_setting' value 'Monoclinic' changed to 'monoclinic'
according to /home/saulius/struct/CIF-dictionaries/cif_core.dic
dictionary named 'cif_core.dic' version 2.4.1 from
2010-06-29.

'_exptl_absorpt_correction_type' value 'Multi-scan'
changed to 'multi-scan' according to
/home/saulius/struct/CIF-dictionaries/cif_core.dic dictionary named
'cif_core.dic' version 2.4.1 from 2010-06-29.

Automatic conversion script
Id: cif_fix_values 1715 2011-07-08 13:25:40Z adriana 
;
_cod_original_sg_symbol_H-M 'P 21/n'
_cod_database_code 2220665
_cod_database_fobs_code 2220665

loop_
_symmetry_equiv_pos_as_xyz
'x, y, z'
'-x+1/2, y+1/2, -z+1/2'
'-x, -y, -z'
'x-1/2, -y-1/2, z-1/2'

loop_
_atom_site_type_symbol
_atom_site_label
_atom_site_fract_x
_atom_site_fract_y
_atom_site_fract_z
_atom_site_U_iso_or_equiv
_atom_site_adp_type
_atom_site_calc_flag
_atom_site_refinement_flags
_atom_site_occupancy
_atom_site_disorder_assembly
_atom_site_disorder_group
Cl Cl1 0.99034(4) 1.07558(3) 0.24671(4) 0.02606(12) Uani d . 1 . .
O O1 0.68592(10) 0.82901(7) 0.56884(10) 0.0165(2) Uani d . 1 . .
O O2 0.64086(10) 0.62519(7) 0.94667(10) 0.0172(2) Uani d . 1 . .
H H2O 0.5962 0.5961 0.9968 0.026 Uiso calc R 1 . .
O O3 0.36728(11) 0.59550(6) 0.94304(9) 0.0140(2) Uani d . 1 . .
H H3O 0.3047 0.6195 0.9801 0.021 Uiso calc R 1 . .
O O4 0.16964(10) 0.67781(7) 0.73963(10) 0.0149(2) Uani d . 1 . .
H H4O 0.1521 0.6414 0.7971 0.022 Uiso calc R 1 . .
N N1 0.46397(12) 0.86816(8) 0.48430(11) 0.0138(2) Uani d . 1 . .
H H1N 0.3740 0.8638 0.4895 0.017 Uiso calc R 1 . .
N N2 0.51003(13) 0.92205(7) 0.38882(11) 0.0137(2) Uani d . 1 . .
N N3 0.39990(13) 1.10793(8) 0.03144(12) 0.0162(3) Uani d . 1 . .
H H3N 0.3544 1.1361 -0.0369 0.019 Uiso calc R 1 . .
C C1 0.50119(15) 0.76183(9) 0.66318(13) 0.0130(3) Uani d . 1 . .
C C2 0.59758(15) 0.72084(9) 0.75913(13) 0.0141(3) Uani d . 1 . .
H H2 0.6952 0.7305 0.7616 0.017 Uiso calc R 1 . .
C C3 0.54846(15) 0.66576(9) 0.85061(13) 0.0131(3) Uani d . 1 . .
C C4 0.40551(15) 0.65121(9) 0.84928(13) 0.0123(3) Uani d . 1 . .
C C5 0.31087(14) 0.69082(9) 0.75114(13) 0.0125(3) Uani d . 1 . .
C C6 0.35827(15) 0.74599(9) 0.65851(13) 0.0133(3) Uani d . 1 . .
H H6 0.2932 0.7730 0.5919 0.016 Uiso calc R 1 . .
C C7 0.55811(15) 0.82260(9) 0.56894(13) 0.0131(3) Uani d . 1 . .
C C8 0.41317(15) 0.96681(9) 0.31823(13) 0.0142(3) Uani d . 1 . .
H H8 0.3195 0.9615 0.3358 0.017 Uiso calc R 1 . .
C C9 0.44207(15) 1.02444(9) 0.21398(13) 0.0142(3) Uani d . 1 . .
C C10 0.33977(16) 1.05950(9) 0.11972(14) 0.0162(3) Uani d . 1 . .
H H10 0.2419 1.0509 0.1172 0.019 Uiso calc R 1 . .
C C11 0.57451(15) 1.05429(9) 0.18016(13) 0.0133(3) Uani d . 1 . .
C C12 0.71420(15) 1.04422(9) 0.23767(13) 0.0147(3) Uani d . 1 . .
H H12 0.7386 1.0109 0.3164 0.018 Uiso calc R 1 . .
C C13 0.81494(16) 1.08455(10) 0.17549(14) 0.0169(3) Uani d . 1 . .
C C14 0.78385(16) 1.13505(10) 0.06023(14) 0.0187(3) Uani d . 1 . .
H H14 0.8574 1.1609 0.0206 0.022 Uiso calc R 1 . .
C C15 0.64682(16) 1.14724(9) 0.00445(14) 0.0172(3) Uani d . 1 . .
H H15 0.6235 1.1823 -0.0727 0.021 Uiso calc R 1 . .
C C16 0.54321(16) 1.10616(9) 0.06539(13) 0.0146(3) Uani d . 1 . .

loop_
_atom_site_aniso_label
_atom_site_aniso_U_11
_atom_site_aniso_U_22
_atom_site_aniso_U_33
_atom_site_aniso_U_12
_atom_site_aniso_U_13
_atom_site_aniso_U_23
Cl1 0.01421(19) 0.0351(2) 0.0286(2) -0.00330(15) 0.00218(15) 0.00450(16)
O1 0.0125(5) 0.0194(5) 0.0187(5) -0.0004(4) 0.0054(4) 0.0023(4)
O2 0.0113(5) 0.0246(6) 0.0156(5) 0.0001(4) 0.0013(4) 0.0057(4)
O3 0.0132(5) 0.0167(5) 0.0131(5) 0.0012(4) 0.0055(4) 0.0018(4)
O4 0.0101(5) 0.0191(5) 0.0155(5) -0.0022(4) 0.0017(4) 0.0035(4)
N1 0.0124(6) 0.0149(6) 0.0152(6) -0.0011(5) 0.0059(4) 0.0021(4)
N2 0.0159(6) 0.0135(6) 0.0129(5) -0.0014(5) 0.0060(4) -0.0005(4)
N3 0.0185(6) 0.0160(6) 0.0135(5) 0.0028(5) 0.0003(5) 0.0009(4)
C1 0.0145(7) 0.0119(6) 0.0134(6) -0.0007(5) 0.0050(5) -0.0029(5)
C2 0.0110(7) 0.0166(7) 0.0154(6) -0.0016(5) 0.0039(5) -0.0022(5)
C3 0.0122(7) 0.0143(6) 0.0125(6) 0.0024(5) 0.0009(5) -0.0020(5)
C4 0.0140(7) 0.0126(6) 0.0110(6) -0.0013(5) 0.0038(5) -0.0024(5)
C5 0.0109(6) 0.0137(6) 0.0135(6) -0.0009(5) 0.0034(5) -0.0038(5)
C6 0.0134(7) 0.0137(6) 0.0125(6) 0.0010(5) 0.0014(5) -0.0007(5)
C7 0.0151(7) 0.0121(6) 0.0131(6) -0.0004(5) 0.0049(5) -0.0040(5)
C8 0.0132(7) 0.0149(6) 0.0153(6) -0.0012(5) 0.0046(5) -0.0039(5)
C9 0.0153(7) 0.0136(6) 0.0139(6) 0.0004(5) 0.0029(5) -0.0029(5)
C10 0.0164(7) 0.0155(7) 0.0167(7) 0.0003(6) 0.0020(5) -0.0032(5)
C11 0.0173(7) 0.0102(6) 0.0130(6) -0.0005(5) 0.0041(5) -0.0028(5)
C12 0.0167(7) 0.0134(7) 0.0139(6) -0.0003(5) 0.0024(5) -0.0005(5)
C13 0.0143(7) 0.0173(7) 0.0193(7) -0.0007(6) 0.0024(6) -0.0022(5)
C14 0.0224(8) 0.0159(7) 0.0192(7) -0.0037(6) 0.0082(6) -0.0005(5)
C15 0.0255(8) 0.0133(6) 0.0137(6) -0.0004(6) 0.0058(6) -0.0002(5)
C16 0.0191(7) 0.0122(6) 0.0125(6) 0.0003(5) 0.0022(5) -0.0028(5)

loop_
_atom_type_symbol
_atom_type_description
_atom_type_scat_dispersion_real
_atom_type_scat_dispersion_imag
_atom_type_scat_source
C C 0.0033 0.0016 'International Tables Vol C Tables 4.2.6.8 and 6.1.1.4'
H H 0.0000 0.0000 'International Tables Vol C Tables 4.2.6.8 and 6.1.1.4'
N N 0.0061 0.0033 'International Tables Vol C Tables 4.2.6.8 and 6.1.1.4'
O O 0.0106 0.0060 'International Tables Vol C Tables 4.2.6.8 and 6.1.1.4'
Cl Cl 0.1484 0.1585 'International Tables Vol C Tables 4.2.6.8 and 6.1.1.4'

loop_
_geom_angle_atom_site_label_1
_geom_angle_atom_site_label_2
_geom_angle_atom_site_label_3
_geom_angle_site_symmetry_1
_geom_angle_site_symmetry_3
_geom_angle
_geom_angle_publ_flag
C3 O2 H2O . . 109.5 ?
C4 O3 H3O . . 109.5 ?
C5 O4 H4O . . 109.5 ?
C7 N1 N2 . . 119.69(12) ?
C7 N1 H1N . . 120.2 ?
N2 N1 H1N . . 120.2 ?
C8 N2 N1 . . 114.96(12) ?
C10 N3 C16 . . 109.38(12) ?
C10 N3 H3N . . 125.3 ?
C16 N3 H3N . . 125.3 ?
C6 C1 C2 . . 120.24(13) ?
C6 C1 C7 . . 122.53(13) ?
C2 C1 C7 . . 117.23(13) ?
C3 C2 C1 . . 118.90(13) ?
C3 C2 H2 . . 120.5 ?
C1 C2 H2 . . 120.5 ?
O2 C3 C2 . . 120.11(12) ?
O2 C3 C4 . . 118.44(12) ?
C2 C3 C4 . . 121.44(13) ?
O3 C4 C5 . . 123.80(13) ?
O3 C4 C3 . . 117.16(12) ?
C5 C4 C3 . . 118.99(12) ?
O4 C5 C6 . . 116.76(12) ?
O4 C5 C4 . . 122.94(12) ?
C6 C5 C4 . . 120.30(13) ?
C5 C6 C1 . . 120.07(13) ?
C5 C6 H6 . . 120.0 ?
C1 C6 H6 . . 120.0 ?
O1 C7 N1 . . 122.58(13) ?
O1 C7 C1 . . 120.52(13) ?
N1 C7 C1 . . 116.90(12) ?
N2 C8 C9 . . 122.22(13) ?
N2 C8 H8 . . 118.9 ?
C9 C8 H8 . . 118.9 ?
C10 C9 C8 . . 123.75(14) ?
C10 C9 C11 . . 106.32(12) ?
C8 C9 C11 . . 129.87(13) ?
N3 C10 C9 . . 109.91(13) ?
N3 C10 H10 . . 125.0 ?
C9 C10 H10 . . 125.0 ?
C12 C11 C16 . . 119.31(13) ?
C12 C11 C9 . . 134.24(13) ?
C16 C11 C9 . . 106.41(13) ?
C13 C12 C11 . . 117.29(13) ?
C13 C12 H12 . . 121.4 ?
C11 C12 H12 . . 121.4 ?
C12 C13 C14 . . 123.35(14) ?
C12 C13 Cl1 . . 118.55(11) ?
C14 C13 Cl1 . . 118.07(11) ?
C15 C14 C13 . . 119.96(14) ?
C15 C14 H14 . . 120.0 ?
C13 C14 H14 . . 120.0 ?
C14 C15 C16 . . 117.53(13) ?
C14 C15 H15 . . 121.2 ?
C16 C15 H15 . . 121.2 ?
N3 C16 C15 . . 129.48(13) ?
N3 C16 C11 . . 107.98(12) ?
C15 C16 C11 . . 122.54(14) ?

loop_
_geom_bond_atom_site_label_1
_geom_bond_atom_site_label_2
_geom_bond_site_symmetry_2
_geom_bond_distance
_geom_bond_publ_flag
Cl1 C13 . 1.7491(15) ?
O1 C7 . 1.2371(17) ?
O2 C3 . 1.3731(16) ?
O2 H2O . 0.8400 ?
O3 C4 . 1.3664(16) ?
O3 H3O . 0.8400 ?
O4 C5 . 1.3650(16) ?
O4 H4O . 0.8400 ?
N1 C7 . 1.3506(18) ?
N1 N2 . 1.3927(16) ?
N1 H1N . 0.8800 ?
N2 C8 . 1.2884(19) ?
N3 C10 . 1.3558(19) ?
N3 C16 . 1.3768(19) ?
N3 H3N . 0.8800 ?
C1 C6 . 1.3936(19) ?
C1 C2 . 1.397(2) ?
C1 C7 . 1.4925(19) ?
C2 C3 . 1.3860(19) ?
C2 H2 . 0.9500 ?
C3 C4 . 1.3948(19) ?
C4 C5 . 1.3919(19) ?
C5 C6 . 1.3883(19) ?
C6 H6 . 0.9500 ?
C8 C9 . 1.4350(19) ?
C8 H8 . 0.9500 ?
C9 C10 . 1.383(2) ?
C9 C11 . 1.443(2) ?
C10 H10 . 0.9500 ?
C11 C12 . 1.399(2) ?
C11 C16 . 1.4080(19) ?
C12 C13 . 1.378(2) ?
C12 H12 . 0.9500 ?
C13 C14 . 1.400(2) ?
C14 C15 . 1.375(2) ?
C14 H14 . 0.9500 ?
C15 C16 . 1.397(2) ?
C15 H15 . 0.9500 ?

loop_
_geom_hbond_atom_site_label_D
_geom_hbond_atom_site_label_H
_geom_hbond_atom_site_label_A
_geom_hbond_site_symmetry_A
_geom_hbond_distance_DH
_geom_hbond_distance_HA
_geom_hbond_distance_DA
_geom_hbond_angle_DHA
_geom_hbond_publ_flag
O2 H2o O3 . 0.84 2.20 2.6726(14) 116 yes
O3 H3o O1 4_576 0.84 1.74 2.5818(14) 175 yes
O4 H4o N2 4_576 0.84 2.01 2.7668(15) 149 yes
N1 H1n O2 4_575 0.88 2.23 3.0875(16) 163 yes
N3 H3n O4 2 0.88 2.15 2.9518(15) 152 yes

loop_
_geom_torsion_atom_site_label_1
_geom_torsion_atom_site_label_2
_geom_torsion_atom_site_label_3
_geom_torsion_atom_site_label_4
_geom_torsion_site_symmetry_1
_geom_torsion_site_symmetry_2
_geom_torsion_site_symmetry_3
_geom_torsion_site_symmetry_4
_geom_torsion
_geom_torsion_publ_flag
C7 N1 N2 C8 . . . . -175.96(12) ?
C6 C1 C2 C3 . . . . -1.2(2) ?
C7 C1 C2 C3 . . . . 178.31(12) ?
C1 C2 C3 O2 . . . . -179.47(12) ?
C1 C2 C3 C4 . . . . -0.5(2) ?
O2 C3 C4 O3 . . . . -1.36(18) ?
C2 C3 C4 O3 . . . . 179.69(12) ?
O2 C3 C4 C5 . . . . -178.98(12) ?
C2 C3 C4 C5 . . . . 2.1(2) ?
O3 C4 C5 O4 . . . . 0.2(2) ?
C3 C4 C5 O4 . . . . 177.70(12) ?
O3 C4 C5 C6 . . . . -179.32(12) ?
C3 C4 C5 C6 . . . . -1.9(2) ?
O4 C5 C6 C1 . . . . -179.44(12) ?
C4 C5 C6 C1 . . . . 0.2(2) ?
C2 C1 C6 C5 . . . . 1.4(2) ?
C7 C1 C6 C5 . . . . -178.09(12) ?
N2 N1 C7 O1 . . . . 2.73(19) ?
N2 N1 C7 C1 . . . . -176.29(11) ?
C6 C1 C7 O1 . . . . -173.65(13) ?
C2 C1 C7 O1 . . . . 6.83(19) ?
C6 C1 C7 N1 . . . . 5.39(19) ?
C2 C1 C7 N1 . . . . -174.13(12) ?
N1 N2 C8 C9 . . . . -178.92(12) ?
N2 C8 C9 C10 . . . . 166.52(13) ?
N2 C8 C9 C11 . . . . -10.3(2) ?
C16 N3 C10 C9 . . . . -0.12(16) ?
C8 C9 C10 N3 . . . . -177.25(12) ?
C11 C9 C10 N3 . . . . 0.18(15) ?
C10 C9 C11 C12 . . . . 177.59(15) ?
C8 C9 C11 C12 . . . . -5.2(3) ?
C10 C9 C11 C16 . . . . -0.17(15) ?
C8 C9 C11 C16 . . . . 177.04(14) ?
C16 C11 C12 C13 . . . . -1.65(19) ?
C9 C11 C12 C13 . . . . -179.19(14) ?
C11 C12 C13 C14 . . . . 0.7(2) ?
C11 C12 C13 Cl1 . . . . 178.50(10) ?
C12 C13 C14 C15 . . . . 0.8(2) ?
Cl1 C13 C14 C15 . . . . -176.97(11) ?
C13 C14 C15 C16 . . . . -1.3(2) ?
C10 N3 C16 C15 . . . . -179.12(14) ?
C10 N3 C16 C11 . . . . 0.00(15) ?
C14 C15 C16 N3 . . . . 179.40(14) ?
C14 C15 C16 C11 . . . . 0.4(2) ?
C12 C11 C16 N3 . . . . -178.05(12) ?
C9 C11 C16 N3 . . . . 0.11(15) ?
C12 C11 C16 C15 . . . . 1.1(2) ?
C9 C11 C16 C15 . . . . 179.30(13) ?

loop_
_cod_related_entry_id
_cod_related_entry_database
_cod_related_entry_code
1 ChemSpider 30655701
